data_8106655
loop_
_publ_author_name
'Liu, Xue-Guo'
'Yan, Wei-Hong'
'Fan, Hui-Tao'
'Qin, Teng-Teng'

_publ_section_title
;
 Crystal structure of poly[(thiophene-3,4-dicarboxylato-\k1
 O)bis[1,2-bis(4-pyridyl)ethane-\k2 N:N&#x2032;]silver(I)] octahydrate,
 C30H42Ag2N4O12S
;
_journal_issue 5
_journal_name_full 'Zeitschrift f\"ur Kristallographie - New Crystal Structures'
_journal_page_first 721
_journal_page_last 723
_journal_paper_doi 10.1515/ncrs-2016-0369
_journal_volume 232
_journal_year 2017
_chemical_formula_sum 'C30 H42 Ag2 N4 O12 S'
_chemical_formula_weight 898.48
_space_group_IT_number 7
_space_group_name_Hall 'P -2yc'
_space_group_name_H-M_alt 'P 1 c 1'
_symmetry_cell_setting monoclinic
_symmetry_space_group_name_H-M 'P 1 c 1'
_atom_sites_solution_hydrogens geom
_atom_sites_solution_primary direct
_atom_sites_solution_secondary difmap
_cell_angle_alpha 90.00
_cell_angle_beta 104.701(4)
_cell_angle_gamma 90.00
_cell_formula_units_Z 2
_cell_length_a 11.4150(3)
_cell_length_b 17.3038(9)
_cell_length_c 9.3802(5)
_cell_measurement_reflns_used 2221
_cell_measurement_temperature 293(2)
_cell_measurement_theta_max 29.2217
_cell_measurement_theta_min 2.9851
_cell_volume 1792.15(15)
_computing_cell_refinement 'CrysAlisPro, Agilent Technologies'
_computing_data_collection 'CrysAlisPro, Agilent Technologies'
_computing_data_reduction 'CrysAlisPro, Agilent Technologies'
_computing_molecular_graphics SHELXL-97,xp
_computing_publication_material SHELXL-97
_computing_structure_refinement 'SHELXL-97 (Sheldrick, 1997)'
_computing_structure_solution 'SHELXS-97 (Sheldrick, 1990)'
_diffrn_ambient_temperature 293(2)
_diffrn_measured_fraction_theta_full 0.998
_diffrn_measured_fraction_theta_max 0.998
_diffrn_measurement_device_type 'Xcalibur, Eos, Gemini'
_diffrn_measurement_method 'phi and omega scans'
_diffrn_radiation_monochromator graphite
_diffrn_radiation_source 'Enhance (Mo) X-ray Source'
_diffrn_radiation_type MoK\a
_diffrn_radiation_wavelength 0.71073
_diffrn_reflns_av_R_equivalents 0.0203
_diffrn_reflns_av_sigmaI/netI 0.0355
_diffrn_reflns_limit_h_max 10
_diffrn_reflns_limit_h_min -13
_diffrn_reflns_limit_k_max 20
_diffrn_reflns_limit_k_min -17
_diffrn_reflns_limit_l_max 11
_diffrn_reflns_limit_l_min -7
_diffrn_reflns_number 6576
_diffrn_reflns_theta_full 25.00
_diffrn_reflns_theta_max 25.00
_diffrn_reflns_theta_min 2.99
_exptl_absorpt_coefficient_mu 1.215
_exptl_absorpt_correction_T_max 0.8293
_exptl_absorpt_correction_T_min 0.7931
_exptl_absorpt_correction_type multi-scan
_exptl_absorpt_process_details sadabs
_exptl_crystal_colour colorless
_exptl_crystal_density_diffrn 1.665
_exptl_crystal_density_method 'not measured'
_exptl_crystal_description prism
_exptl_crystal_F_000 912
_exptl_crystal_size_max 0.20
_exptl_crystal_size_mid 0.18
_exptl_crystal_size_min 0.16
_refine_diff_density_max 0.407
_refine_diff_density_min -0.357
_refine_diff_density_rms 0.082
_refine_ls_abs_structure_details 'Flack H D (1983), Acta Cryst. A39, 876-881'
_refine_ls_abs_structure_Flack 0.00(10)
_refine_ls_extinction_method none
_refine_ls_goodness_of_fit_ref 1.014
_refine_ls_hydrogen_treatment mixed
_refine_ls_matrix_type full
_refine_ls_number_parameters 453
_refine_ls_number_reflns 4195
_refine_ls_number_restraints 3
_refine_ls_restrained_S_all 1.014
_refine_ls_R_factor_all 0.0381
_refine_ls_R_factor_gt 0.0320
_refine_ls_shift/su_max 0.002
_refine_ls_shift/su_mean 0.000
_refine_ls_structure_factor_coef Fsqd
_refine_ls_weighting_details 'calc w=1/[\s^2^(Fo^2^)+(0.0300P)^2^+0.0000P] where P=(Fo^2^+2Fc^2^)/3'
_refine_ls_weighting_scheme calc
_refine_ls_wR_factor_gt 0.0614
_refine_ls_wR_factor_ref 0.0638
_reflns_number_gt 3760
_reflns_number_total 4195
_reflns_threshold_expression >2sigma(I)
_cod_data_source_file suppl_ncrs-2016-0369_suppl.cif
_cod_data_source_block 1
_cod_original_cell_volume 1792.15(14)
_cod_original_sg_symbol_H-M 'P c'
_cod_database_code 8106655

loop_
_symmetry_equiv_pos_as_xyz
'x, y, z'
'x, -y, z+1/2'

loop_
_atom_site_label
_atom_site_type_symbol
_atom_site_fract_x
_atom_site_fract_y
_atom_site_fract_z
_atom_site_U_iso_or_equiv
_atom_site_adp_type
_atom_site_occupancy
_atom_site_symmetry_multiplicity
_atom_site_calc_flag
_atom_site_refinement_flags
_atom_site_disorder_assembly
_atom_site_disorder_group
Ag1 Ag 0.07394(3) 0.46122(2) 0.12248(6) 0.05222(13) Uani 1 1 d . . .
Ag2 Ag 0.3113(2) 0.9996(8) 0.3502(4) 0.0695(15) Uani 0.72(3) 1 d P . 1
Ag2' Ag 0.3075(6) 1.0311(10) 0.3366(9) 0.0521(15) Uani 0.28(3) 1 d P . 2
C1 C 0.4893(5) 0.9323(4) 0.1988(7) 0.0590(17) Uani 1 1 d . . .
H1 H 0.4505 0.8879 0.2190 0.071 Uiso 1 1 calc R . .
C2 C 0.5828(7) 0.9246(3) 0.1327(9) 0.0545(14) Uani 1 1 d . . .
H2 H 0.6041 0.8757 0.1065 0.065 Uiso 1 1 calc R . .
C3 C 0.6456(5) 0.9882(3) 0.1045(6) 0.0330(13) Uani 1 1 d . . .
C4 C 0.6045(5) 1.0587(3) 0.1416(7) 0.0434(14) Uani 1 1 d . . .
H4 H 0.6423 1.1039 0.1234 0.052 Uiso 1 1 calc R . .
C5 C 0.5084(5) 1.0629(4) 0.2049(6) 0.0541(16) Uani 1 1 d . . .
H5 H 0.4822 1.1113 0.2271 0.065 Uiso 1 1 calc R . .
C6 C 0.7504(5) 0.9831(3) 0.0382(6) 0.0429(15) Uani 1 1 d . . .
H6A H 0.7474 1.0258 -0.0297 0.051 Uiso 1 1 calc R . .
H6B H 0.7456 0.9353 -0.0171 0.051 Uiso 1 1 calc R . .
C7 C 0.8713(5) 0.9856(4) 0.1579(7) 0.0510(16) Uani 1 1 d . . .
H7A H 0.8736 1.0319 0.2169 0.061 Uiso 1 1 calc R . .
H7B H 0.8759 0.9413 0.2224 0.061 Uiso 1 1 calc R . .
C8 C 0.9781(5) 0.9852(3) 0.0933(6) 0.0370(14) Uani 1 1 d . . .
C9 C 1.0230(5) 0.9196(3) 0.0469(7) 0.0606(17) Uani 1 1 d . . .
H9 H 0.9894 0.8720 0.0607 0.073 Uiso 1 1 calc R . .
C10 C 1.1170(5) 0.9224(4) -0.0198(8) 0.0668(19) Uani 1 1 d . . .
H10 H 1.1441 0.8764 -0.0518 0.080 Uiso 1 1 calc R . .
C11 C 1.1291(5) 1.0511(4) 0.0066(7) 0.0546(17) Uani 1 1 d . . .
H11 H 1.1653 1.0978 -0.0066 0.066 Uiso 1 1 calc R . .
C12 C 1.0356(5) 1.0524(3) 0.0737(7) 0.0517(16) Uani 1 1 d . . .
H12 H 1.0111 1.0991 0.1060 0.062 Uiso 1 1 calc R . .
C13 C 0.2790(5) 0.4019(3) -0.0059(6) 0.0393(14) Uani 1 1 d . . .
H13 H 0.2577 0.3549 0.0285 0.047 Uiso 1 1 calc R . .
C14 C 0.3761(5) 0.4045(3) -0.0701(6) 0.0381(13) Uani 1 1 d . . .
H14 H 0.4188 0.3597 -0.0784 0.046 Uiso 1 1 calc R . .
C15 C 0.4088(5) 0.4731(3) -0.1210(6) 0.0313(13) Uani 1 1 d . . .
C16 C 0.3427(6) 0.5379(3) -0.1061(7) 0.0450(16) Uani 1 1 d . . .
H16 H 0.3625 0.5858 -0.1385 0.054 Uiso 1 1 calc R . .
C17 C 0.2481(6) 0.5308(3) -0.0432(8) 0.0452(17) Uani 1 1 d . . .
H17 H 0.2037 0.5750 -0.0355 0.054 Uiso 1 1 calc R . .
C18 C 0.5164(5) 0.4782(3) -0.1898(6) 0.0398(14) Uani 1 1 d . . .
H18A H 0.5128 0.4358 -0.2585 0.048 Uiso 1 1 calc R . .
H18B H 0.5120 0.5262 -0.2443 0.048 Uiso 1 1 calc R . .
C19 C 0.6349(5) 0.4748(3) -0.0722(7) 0.0458(16) Uani 1 1 d . . .
H19A H 0.6427 0.4246 -0.0247 0.055 Uiso 1 1 calc R . .
H19B H 0.6346 0.5138 0.0020 0.055 Uiso 1 1 calc R . .
C20 C 0.7432(5) 0.4883(4) -0.1372(6) 0.0401(16) Uani 1 1 d . . .
C21 C 0.8155(5) 0.4293(4) -0.1607(7) 0.0472(14) Uani 1 1 d . . .
H21 H 0.8021 0.3792 -0.1326 0.057 Uiso 1 1 calc R . .
C22 C 0.9086(6) 0.4442(4) -0.2262(8) 0.0502(17) Uani 1 1 d . . .
H22 H 0.9569 0.4032 -0.2408 0.060 Uiso 1 1 calc R . .
C23 C 0.8606(5) 0.5716(4) -0.2476(7) 0.0452(15) Uani 1 1 d . . .
H23 H 0.8737 0.6211 -0.2793 0.054 Uiso 1 1 calc R . .
C24 C 0.7680(5) 0.5610(4) -0.1804(7) 0.0431(15) Uani 1 1 d . . .
H24 H 0.7221 0.6030 -0.1643 0.052 Uiso 1 1 calc R . .
C25 C 0.1178(4) 0.2745(3) 0.3646(5) 0.0331(11) Uani 1 1 d . . .
C26 C 0.0715(5) 0.2916(3) 0.4814(6) 0.0454(13) Uani 1 1 d . . .
H26 H -0.0103 0.3006 0.4731 0.054 Uiso 1 1 calc R . .
C27 C 0.2887(5) 0.2729(4) 0.5569(7) 0.0633(18) Uani 1 1 d . . .
H27 H 0.3700 0.2676 0.6061 0.076 Uiso 1 1 calc R . .
C28 C 0.2463(4) 0.2640(3) 0.4089(6) 0.0399(12) Uani 1 1 d . . .
C29 C 0.0407(4) 0.2720(3) 0.2100(6) 0.0369(12) Uani 1 1 d . . .
C30 C 0.3244(5) 0.2400(3) 0.3099(7) 0.0505(14) Uani 1 1 d . . .
N1 N 0.2151(5) 0.4654(3) 0.0077(6) 0.0388(14) Uani 1 1 d . . .
N2 N 0.9328(5) 0.5149(4) -0.2699(6) 0.0428(13) Uani 1 1 d . . .
N3 N 0.4515(5) 1.0004(4) 0.2355(7) 0.0531(16) Uani 1 1 d . . .
N4 N 1.1705(5) 0.9875(3) -0.0404(6) 0.0456(14) Uani 1 1 d . . .
O1 O 0.0686(4) 0.31415(18) 0.1169(5) 0.0548(8) Uani 1 1 d . . .
O2 O -0.0501(3) 0.2281(2) 0.1861(4) 0.0556(10) Uani 1 1 d . . .
O3 O 0.2817(3) 0.1943(3) 0.2104(6) 0.0893(16) Uani 1 1 d . . .
O4 O 0.4285(3) 0.2673(3) 0.3376(5) 0.0811(14) Uani 1 1 d . . .
O5 O 0.5843(4) 0.3153(3) 0.6076(5) 0.0812(14) Uani 1 1 d . . .
H5A H 0.5419 0.3046 0.5216 0.122 Uiso 1 1 d R . .
H5B H 0.6559 0.2984 0.6182 0.122 Uiso 1 1 d R . .
O6 O 0.7931(3) 0.2026(3) 0.3612(5) 0.0710(13) Uani 1 1 d . . .
H6C H 0.8417 0.2104 0.3075 0.107 Uiso 1 1 d R . .
H6D H 0.7316 0.2271 0.3071 0.107 Uiso 1 1 d R . .
O7 O 0.7764(3) 0.1832(3) 0.9401(4) 0.0712(12) Uani 1 1 d . . .
H7C H 0.7979 0.1849 0.8598 0.107 Uiso 1 1 d R . .
H7D H 0.8088 0.2204 0.9952 0.107 Uiso 1 1 d R . .
O8 O 0.5950(3) 0.2794(3) 0.1875(5) 0.0823(14) Uani 1 1 d . . .
H8A H 0.5430 0.2757 0.2330 0.123 Uiso 1 1 d R . .
H8B H 0.6026 0.2749 0.1001 0.123 Uiso 1 1 d R . .
O9 O 0.5515(4) 0.2484(3) 0.8748(5) 0.0793(14) Uani 1 1 d D . .
H9A H 0.6215 0.2280 0.8948 0.119 Uiso 1 1 d RD . .
H9B H 0.5492 0.2623 0.7863 0.119 Uiso 1 1 d R . .
O10 O 0.8111(4) 0.2424(3) 0.6438(5) 0.1015(18) Uani 1 1 d . . .
H10A H 0.8194 0.2443 0.5564 0.152 Uiso 1 1 d R . .
H10B H 0.8759 0.2576 0.7038 0.152 Uiso 1 1 d R . .
O11 O 0.0253(4) 0.2399(3) 0.8564(4) 0.0950(17) Uani 1 1 d . . .
H11A H 0.0390 0.2624 0.9375 0.142 Uiso 1 1 d R . .
H11B H 0.0640 0.2532 0.8029 0.142 Uiso 1 1 d R . .
O12 O 0.3242(4) 0.1822(3) 0.9342(5) 0.1005(19) Uani 1 1 d . . .
H12A H 0.3887 0.1946 0.9103 0.151 Uiso 1 1 d R . .
H12B H 0.3172 0.2094 1.0069 0.151 Uiso 1 1 d R . .
S1 S 0.17910(14) 0.29462(12) 0.64327(17) 0.0768(6) Uani 1 1 d . . .

loop_
_atom_site_aniso_label
_atom_site_aniso_U_11
_atom_site_aniso_U_22
_atom_site_aniso_U_33
_atom_site_aniso_U_23
_atom_site_aniso_U_13
_atom_site_aniso_U_12
Ag1 0.03835(19) 0.0667(3) 0.0619(3) 0.0037(3) 0.03179(17) 0.0070(2)
Ag2 0.0343(4) 0.125(4) 0.0570(7) -0.0087(14) 0.0255(4) -0.0021(10)
Ag2' 0.0369(11) 0.071(4) 0.0589(16) -0.001(2) 0.0308(10) -0.0033(17)
C1 0.047(3) 0.058(5) 0.081(5) 0.015(4) 0.034(3) -0.007(3)
C2 0.053(3) 0.043(3) 0.078(4) -0.006(4) 0.036(3) 0.005(3)
C3 0.024(3) 0.039(3) 0.036(3) 0.004(2) 0.007(2) 0.003(2)
C4 0.045(4) 0.035(3) 0.052(4) 0.004(3) 0.016(3) -0.001(2)
C5 0.046(3) 0.064(5) 0.058(4) 0.000(3) 0.024(3) 0.020(3)
C6 0.030(3) 0.060(4) 0.040(4) -0.003(3) 0.011(3) 0.002(2)
C7 0.039(3) 0.069(4) 0.053(4) -0.004(3) 0.026(3) 0.001(2)
C8 0.030(3) 0.049(4) 0.035(3) -0.005(2) 0.012(3) 0.000(2)
C9 0.054(3) 0.041(4) 0.097(5) -0.005(3) 0.038(3) -0.010(3)
C10 0.052(4) 0.057(4) 0.102(5) -0.025(4) 0.040(4) 0.003(3)
C11 0.048(4) 0.046(4) 0.072(4) -0.002(3) 0.019(3) -0.012(3)
C12 0.046(4) 0.038(3) 0.074(5) -0.011(3) 0.022(3) 0.006(2)
C13 0.037(3) 0.036(3) 0.052(3) 0.008(2) 0.022(2) 0.001(2)
C14 0.033(3) 0.037(3) 0.048(3) -0.001(3) 0.018(2) 0.009(2)
C15 0.027(3) 0.039(4) 0.029(3) 0.003(2) 0.009(2) 0.001(2)
C16 0.045(4) 0.037(4) 0.061(4) 0.014(3) 0.029(3) 0.007(2)
C17 0.040(3) 0.032(4) 0.072(4) 0.005(3) 0.029(3) 0.009(2)
C18 0.030(3) 0.063(4) 0.027(3) 0.003(2) 0.009(2) -0.005(2)
C19 0.034(3) 0.069(4) 0.039(4) 0.005(3) 0.019(3) -0.003(2)
C20 0.032(3) 0.058(4) 0.032(3) 0.003(3) 0.012(3) -0.016(3)
C21 0.040(3) 0.042(4) 0.062(4) 0.003(3) 0.019(3) -0.001(3)
C22 0.045(4) 0.048(4) 0.066(4) -0.005(3) 0.028(3) 0.004(3)
C23 0.036(3) 0.039(4) 0.065(4) 0.004(3) 0.020(3) -0.011(3)
C24 0.035(3) 0.042(4) 0.058(4) 0.000(3) 0.022(3) 0.003(3)
C25 0.031(2) 0.026(3) 0.043(3) 0.001(2) 0.011(2) -0.0037(19)
C26 0.040(3) 0.053(4) 0.047(3) -0.003(3) 0.019(2) -0.013(2)
C27 0.042(3) 0.091(5) 0.052(4) 0.009(3) 0.005(3) -0.004(3)
C28 0.032(2) 0.040(3) 0.047(3) 0.000(2) 0.010(2) -0.004(2)
C29 0.033(3) 0.033(3) 0.047(3) -0.008(2) 0.014(2) 0.005(2)
C30 0.036(3) 0.050(4) 0.065(4) -0.005(3) 0.012(3) 0.007(3)
N1 0.033(3) 0.042(3) 0.048(3) 0.003(2) 0.023(2) 0.0050(19)
N2 0.033(3) 0.054(3) 0.046(3) -0.004(3) 0.019(2) -0.006(3)
N3 0.029(3) 0.083(4) 0.051(4) 0.009(3) 0.017(3) 0.009(3)
N4 0.030(3) 0.063(3) 0.046(3) -0.004(2) 0.013(3) -0.005(2)
O1 0.072(2) 0.050(2) 0.047(2) 0.008(2) 0.0226(17) -0.007(2)
O2 0.0423(19) 0.072(3) 0.053(2) -0.013(2) 0.0128(17) -0.0182(18)
O3 0.053(2) 0.097(4) 0.120(4) -0.068(3) 0.024(3) -0.007(2)
O4 0.038(2) 0.129(4) 0.080(3) -0.034(3) 0.022(2) -0.017(2)
O5 0.053(2) 0.111(3) 0.076(3) -0.029(3) 0.010(2) 0.006(3)
O6 0.055(2) 0.104(4) 0.059(3) 0.001(3) 0.024(2) -0.009(2)
O7 0.060(2) 0.098(4) 0.056(3) 0.001(2) 0.015(2) -0.002(2)
O8 0.052(2) 0.131(4) 0.065(3) -0.006(3) 0.018(2) -0.003(2)
O9 0.062(2) 0.102(4) 0.077(3) -0.009(3) 0.024(2) 0.018(2)
O10 0.066(3) 0.160(5) 0.086(3) -0.029(3) 0.032(3) 0.014(3)
O11 0.099(3) 0.141(5) 0.049(3) -0.007(3) 0.027(2) 0.000(4)
O12 0.109(4) 0.121(5) 0.065(3) 0.006(3) 0.011(3) -0.048(3)
S1 0.0601(9) 0.1311(17) 0.0409(8) -0.0058(9) 0.0159(7) -0.0271(10)

loop_
_atom_type_symbol
_atom_type_description
_atom_type_scat_dispersion_real
_atom_type_scat_dispersion_imag
_atom_type_scat_source
C C 0.0033 0.0016 'International Tables Vol C Tables 4.2.6.8 and 6.1.1.4'
H H 0.0000 0.0000 'International Tables Vol C Tables 4.2.6.8 and 6.1.1.4'
N N 0.0061 0.0033 'International Tables Vol C Tables 4.2.6.8 and 6.1.1.4'
O O 0.0106 0.0060 'International Tables Vol C Tables 4.2.6.8 and 6.1.1.4'
Ag Ag -0.8971 1.1015 'International Tables Vol C Tables 4.2.6.8 and 6.1.1.4'
S S 0.1246 0.1234 'International Tables Vol C Tables 4.2.6.8 and 6.1.1.4'

loop_
_geom_angle_atom_site_label_1
_geom_angle_atom_site_label_2
_geom_angle_atom_site_label_3
_geom_angle
_geom_angle_site_symmetry_1
_geom_angle_site_symmetry_3
N2 Ag1 N1 166.90(18) 2_465 .
N2 Ag1 O1 100.7(2) 2_465 .
N1 Ag1 O1 92.29(16) . .
N4 Ag2 N3 173.5(8) 2_475 .
N3 Ag2' N4 156.8(9) . 2_475
N3 C1 C2 123.0(6) . .
N3 C1 H1 118.5 . .
C2 C1 H1 118.5 . .
C1 C2 C3 120.9(6) . .
C1 C2 H2 119.6 . .
C3 C2 H2 119.6 . .
C2 C3 C4 115.5(6) . .
C2 C3 C6 123.2(6) . .
C4 C3 C6 121.3(5) . .
C5 C4 C3 121.0(5) . .
C5 C4 H4 119.5 . .
C3 C4 H4 119.5 . .
N3 C5 C4 122.5(6) . .
N3 C5 H5 118.8 . .
C4 C5 H5 118.8 . .
C3 C6 C7 111.1(4) . .
C3 C6 H6A 109.4 . .
C7 C6 H6A 109.4 . .
C3 C6 H6B 109.4 . .
C7 C6 H6B 109.4 . .
H6A C6 H6B 108.0 . .
C8 C7 C6 112.1(5) . .
C8 C7 H7A 109.2 . .
C6 C7 H7A 109.2 . .
C8 C7 H7B 109.2 . .
C6 C7 H7B 109.2 . .
H7A C7 H7B 107.9 . .
C9 C8 C12 115.7(6) . .
C9 C8 C7 123.1(5) . .
C12 C8 C7 121.3(5) . .
C8 C9 C10 121.1(6) . .
C8 C9 H9 119.4 . .
C10 C9 H9 119.4 . .
N4 C10 C9 122.7(6) . .
N4 C10 H10 118.6 . .
C9 C10 H10 118.6 . .
N4 C11 C12 123.7(6) . .
N4 C11 H11 118.1 . .
C12 C11 H11 118.1 . .
C11 C12 C8 120.2(6) . .
C11 C12 H12 119.9 . .
C8 C12 H12 119.9 . .
N1 C13 C14 121.7(6) . .
N1 C13 H13 119.1 . .
C14 C13 H13 119.1 . .
C15 C14 C13 119.9(5) . .
C15 C14 H14 120.0 . .
C13 C14 H14 120.0 . .
C14 C15 C16 117.8(5) . .
C14 C15 C18 121.2(5) . .
C16 C15 C18 120.9(5) . .
C17 C16 C15 119.0(6) . .
C17 C16 H16 120.5 . .
C15 C16 H16 120.5 . .
N1 C17 C16 124.4(6) . .
N1 C17 H17 117.8 . .
C16 C17 H17 117.8 . .
C19 C18 C15 110.8(5) . .
C19 C18 H18A 109.5 . .
C15 C18 H18A 109.5 . .
C19 C18 H18B 109.5 . .
C15 C18 H18B 109.5 . .
H18A C18 H18B 108.1 . .
C18 C19 C20 111.6(5) . .
C18 C19 H19A 109.3 . .
C20 C19 H19A 109.3 . .
C18 C19 H19B 109.3 . .
C20 C19 H19B 109.3 . .
H19A C19 H19B 108.0 . .
C21 C20 C24 117.3(6) . .
C21 C20 C19 122.2(6) . .
C24 C20 C19 120.4(6) . .
C20 C21 C22 119.8(6) . .
C20 C21 H21 120.1 . .
C22 C21 H21 120.1 . .
N2 C22 C21 123.2(6) . .
N2 C22 H22 118.4 . .
C21 C22 H22 118.4 . .
N2 C23 C24 123.5(6) . .
N2 C23 H23 118.3 . .
C24 C23 H23 118.3 . .
C20 C24 C23 119.9(6) . .
C20 C24 H24 120.0 . .
C23 C24 H24 120.0 . .
C26 C25 C28 111.8(4) . .
C26 C25 C29 122.3(4) . .
C28 C25 C29 125.8(4) . .
C25 C26 S1 112.7(4) . .
C25 C26 H26 123.6 . .
S1 C26 H26 123.6 . .
C28 C27 S1 113.5(4) . .
C28 C27 H27 123.2 . .
S1 C27 H27 123.2 . .
C27 C28 C25 110.8(5) . .
C27 C28 C30 123.4(5) . .
C25 C28 C30 125.6(4) . .
O1 C29 O2 125.2(5) . .
O1 C29 C25 118.3(4) . .
O2 C29 C25 116.4(4) . .
O3 C30 O4 125.4(6) . .
O3 C30 C28 117.8(5) . .
O4 C30 C28 116.9(5) . .
C17 N1 C13 117.2(6) . .
C17 N1 Ag1 121.8(4) . .
C13 N1 Ag1 120.9(4) . .
C23 N2 C22 116.2(6) . .
C23 N2 Ag1 119.9(5) . 2_664
C22 N2 Ag1 123.8(4) . 2_664
C1 N3 C5 117.1(6) . .
C1 N3 Ag2 117.2(6) . .
C5 N3 Ag2 125.5(6) . .
C1 N3 Ag2' 131.6(7) . .
C5 N3 Ag2' 111.2(6) . .
Ag2 N3 Ag2' 14.89(14) . .
C11 N4 C10 116.5(7) . .
C11 N4 Ag2 116.9(6) . 2_674
C10 N4 Ag2 126.5(6) . 2_674
C11 N4 Ag2' 131.6(6) . 2_674
C10 N4 Ag2' 111.7(6) . 2_674
Ag2 N4 Ag2' 14.77(14) 2_674 2_674
C29 O1 Ag1 125.6(3) . .
H5A O5 H5B 109.5 . .
H6C O6 H6D 97.4 . .
H7C O7 H7D 109.6 . .
H8A O8 H8B 139.8 . .
H9A O9 H9B 97.2 . .
H10A O10 H10B 109.5 . .
H11A O11 H11B 116.2 . .
H12A O12 H12B 109.5 . .
C26 S1 C27 91.1(3) . .

loop_
_geom_bond_atom_site_label_1
_geom_bond_atom_site_label_2
_geom_bond_distance
_geom_bond_site_symmetry_2
Ag1 N2 2.148(6) 2_465
Ag1 N1 2.155(6) .
Ag1 O1 2.546(3) .
Ag2 N4 2.127(6) 2_475
Ag2 N3 2.143(7) .
Ag2' N3 2.162(9) .
Ag2' N4 2.190(9) 2_475
C1 N3 1.329(9) .
C1 C2 1.371(10) .
C1 H1 0.9300 .
C2 C3 1.375(8) .
C2 H2 0.9300 .
C3 C4 1.383(8) .
C3 C6 1.484(8) .
C4 C5 1.375(8) .
C4 H4 0.9300 .
C5 N3 1.330(9) .
C5 H5 0.9300 .
C6 C7 1.542(7) .
C6 H6A 0.9700 .
C6 H6B 0.9700 .
C7 C8 1.493(8) .
C7 H7A 0.9700 .
C7 H7B 0.9700 .
C8 C9 1.362(8) .
C8 C12 1.371(8) .
C9 C10 1.374(8) .
C9 H9 0.9300 .
C10 N4 1.320(8) .
C10 H10 0.9300 .
C11 N4 1.317(8) .
C11 C12 1.370(9) .
C11 H11 0.9300 .
C12 H12 0.9300 .
C13 N1 1.343(7) .
C13 C14 1.390(8) .
C13 H13 0.9300 .
C14 C15 1.365(7) .
C14 H14 0.9300 .
C15 C16 1.379(8) .
C15 C18 1.528(8) .
C16 C17 1.361(9) .
C16 H16 0.9300 .
C17 N1 1.320(7) .
C17 H17 0.9300 .
C18 C19 1.514(9) .
C18 H18A 0.9700 .
C18 H18B 0.9700 .
C19 C20 1.528(8) .
C19 H19A 0.9700 .
C19 H19B 0.9700 .
C20 C21 1.366(8) .
C20 C24 1.373(8) .
C21 C22 1.380(9) .
C21 H21 0.9300 .
C22 N2 1.340(9) .
C22 H22 0.9300 .
C23 N2 1.332(8) .
C23 C24 1.374(8) .
C23 H23 0.9300 .
C24 H24 0.9300 .
C25 C26 1.364(7) .
C25 C28 1.432(6) .
C25 C29 1.494(7) .
C26 S1 1.694(5) .
C26 H26 0.9300 .
C27 C28 1.358(7) .
C27 S1 1.696(6) .
C27 H27 0.9300 .
C28 C30 1.500(7) .
C29 O1 1.240(6) .
C29 O2 1.259(6) .
C30 O3 1.225(6) .
C30 O4 1.244(6) .
N2 Ag1 2.148(6) 2_664
N4 Ag2 2.127(6) 2_674
N4 Ag2' 2.190(9) 2_674
O5 H5A 0.8499 .
O5 H5B 0.8500 .
O6 H6C 0.8500 .
O6 H6D 0.8658 .
O7 H7C 0.8498 .
O7 H7D 0.8500 .
O8 H8A 0.8165 .
O8 H8B 0.8500 .
O9 H9A 0.8501 .
O9 H9B 0.8583 .
O10 H10A 0.8500 .
O10 H10B 0.8500 .
O11 H11A 0.8334 .
O11 H11B 0.7837 .
O12 H12A 0.8500 .
O12 H12B 0.8500 .

loop_
_geom_hbond_atom_site_label_D
_geom_hbond_atom_site_label_H
_geom_hbond_atom_site_label_A
_geom_hbond_distance_DH
_geom_hbond_distance_HA
_geom_hbond_distance_DA
_geom_hbond_angle_DHA
_geom_hbond_site_symmetry_A
O5 H5B O10 0.85 1.98 2.821(6) 170.9 .
O5 H5A O4 0.85 1.98 2.825(5) 170.4 .
O6 H6C O2 0.85 1.90 2.755(5) 179.6 1_655
O6 H6D O8 0.87 1.90 2.768(5) 179.0 .
O7 H7C O10 0.85 2.30 3.080(6) 153.5 .
O7 H7D O2 0.85 2.09 2.745(5) 133.9 1_656
O8 H8A O4 0.82 1.83 2.644(6) 179.1 .
O8 H8B O9 0.85 2.10 2.898(6) 157.2 1_554
O9 H9A O7 0.85 1.88 2.728(5) 179.6 .
O9 H9B O5 0.86 2.04 2.870(7) 163.3 .
O10 H10A O6 0.85 1.92 2.695(6) 151.3 .
O10 H10B O11 0.85 1.95 2.735(6) 152.7 1_655
O11 H11A O1 0.83 1.86 2.693(6) 179.1 1_556
O11 H11B S1 0.78 2.34 3.124(5) 179.3 .
O12 H12A O9 0.85 2.18 3.015(7) 168.1 .
O12 H12B O3 0.85 2.07 2.763(7) 138.8 1_556

loop_
_geom_torsion_atom_site_label_1
_geom_torsion_atom_site_label_2
_geom_torsion_atom_site_label_3
_geom_torsion_atom_site_label_4
_geom_torsion
_geom_torsion_site_symmetry_1
_geom_torsion_site_symmetry_2
_geom_torsion_site_symmetry_3
_geom_torsion_site_symmetry_4
N3 C1 C2 C3 2.0(11) . . . .
C1 C2 C3 C4 -2.6(10) . . . .
C1 C2 C3 C6 177.7(6) . . . .
C2 C3 C4 C5 1.2(8) . . . .
C6 C3 C4 C5 -179.1(6) . . . .
C3 C4 C5 N3 0.9(9) . . . .
C2 C3 C6 C7 -97.3(7) . . . .
C4 C3 C6 C7 83.0(7) . . . .
C3 C6 C7 C8 -176.7(5) . . . .
C6 C7 C8 C9 -81.0(7) . . . .
C6 C7 C8 C12 97.3(7) . . . .
C12 C8 C9 C10 -2.3(10) . . . .
C7 C8 C9 C10 176.1(6) . . . .
C8 C9 C10 N4 1.3(11) . . . .
N4 C11 C12 C8 -1.1(10) . . . .
C9 C8 C12 C11 2.2(9) . . . .
C7 C8 C12 C11 -176.3(5) . . . .
N1 C13 C14 C15 0.1(8) . . . .
C13 C14 C15 C16 0.0(8) . . . .
C13 C14 C15 C18 179.0(5) . . . .
C14 C15 C16 C17 -0.6(9) . . . .
C18 C15 C16 C17 -179.5(6) . . . .
C15 C16 C17 N1 1.1(10) . . . .
C14 C15 C18 C19 -75.5(6) . . . .
C16 C15 C18 C19 103.4(6) . . . .
C15 C18 C19 C20 -174.1(5) . . . .
C18 C19 C20 C21 -103.2(6) . . . .
C18 C19 C20 C24 73.8(7) . . . .
C24 C20 C21 C22 -0.3(9) . . . .
C19 C20 C21 C22 176.8(6) . . . .
C20 C21 C22 N2 -0.3(10) . . . .
C21 C20 C24 C23 1.5(8) . . . .
C19 C20 C24 C23 -175.7(5) . . . .
N2 C23 C24 C20 -2.4(9) . . . .
C28 C25 C26 S1 -0.4(6) . . . .
C29 C25 C26 S1 -177.3(4) . . . .
S1 C27 C28 C25 -0.8(7) . . . .
S1 C27 C28 C30 -176.2(4) . . . .
C26 C25 C28 C27 0.8(7) . . . .
C29 C25 C28 C27 177.5(5) . . . .
C26 C25 C28 C30 176.0(5) . . . .
C29 C25 C28 C30 -7.2(8) . . . .
C26 C25 C29 O1 123.1(5) . . . .
C28 C25 C29 O1 -53.3(7) . . . .
C26 C25 C29 O2 -55.1(7) . . . .
C28 C25 C29 O2 128.5(5) . . . .
C27 C28 C30 O3 139.9(6) . . . .
C25 C28 C30 O3 -34.8(8) . . . .
C27 C28 C30 O4 -38.9(8) . . . .
C25 C28 C30 O4 146.4(5) . . . .
C16 C17 N1 C13 -0.9(10) . . . .
C16 C17 N1 Ag1 174.6(5) . . . .
C14 C13 N1 C17 0.3(9) . . . .
C14 C13 N1 Ag1 -175.3(4) . . . .
N2 Ag1 N1 C17 -2.6(15) 2_465 . . .
O1 Ag1 N1 C17 170.1(5) . . . .
N2 Ag1 N1 C13 172.7(8) 2_465 . . .
O1 Ag1 N1 C13 -14.6(5) . . . .
C24 C23 N2 C22 1.8(9) . . . .
C24 C23 N2 Ag1 179.6(4) . . . 2_664
C21 C22 N2 C23 -0.4(9) . . . .
C21 C22 N2 Ag1 -178.2(5) . . . 2_664
C2 C1 N3 C5 0.2(10) . . . .
C2 C1 N3 Ag2 -176.3(5) . . . .
C2 C1 N3 Ag2' 179.1(6) . . . .
C4 C5 N3 C1 -1.6(10) . . . .
C4 C5 N3 Ag2 174.5(5) . . . .
C4 C5 N3 Ag2' 179.2(5) . . . .
N4 Ag2 N3 C1 -169(2) 2_475 . . .
N4 Ag2 N3 C5 15(3) 2_475 . . .
N4 Ag2 N3 Ag2' -2(2) 2_475 . . .
N4 Ag2' N3 C1 16.9(16) 2_475 . . .
N4 Ag2' N3 C5 -164.1(10) 2_475 . . .
N4 Ag2' N3 Ag2 0.6(7) 2_475 . . .
C12 C11 N4 C10 0.0(10) . . . .
C12 C11 N4 Ag2 177.4(5) . . . 2_674
C12 C11 N4 Ag2' 175.0(5) . . . 2_674
C9 C10 N4 C11 -0.1(11) . . . .
C9 C10 N4 Ag2 -177.2(5) . . . 2_674
C9 C10 N4 Ag2' -176.1(6) . . . 2_674
O2 C29 O1 Ag1 115.4(5) . . . .
C25 C29 O1 Ag1 -62.6(6) . . . .
N2 Ag1 O1 C29 -31.2(5) 2_465 . . .
N1 Ag1 O1 C29 150.5(5) . . . .
C25 C26 S1 C27 0.0(5) . . . .
C28 C27 S1 C26 0.5(5) . . . .
